data_7035463
loop_
_publ_author_name
'Zhang, Jun'
'Yang, Wen-Bin'
'Wu, Xiao-Yuan'
'Kuang, Xiao-Fei'
'Lu, Can-Zhong'

_publ_section_title
;
 Protonation effect on ligands in EuL: a luminescent switcher for fast
 naked-eye detection of HCl.
;
_journal_issue 30
_journal_name_full 'Dalton transactions (Cambridge, England : 2003)'
_journal_page_first 13586
_journal_page_last 13591
_journal_paper_doi 10.1039/c5dt01791b
_journal_volume 44
_journal_year 2015
_chemical_formula_sum 'C30 H19 N6 O10 Tb'
_chemical_formula_weight 782.43
_chemical_name_systematic
; 
 ? 
;
_space_group_IT_number 15
_symmetry_cell_setting monoclinic
_symmetry_space_group_name_Hall '-C 2yc'
_symmetry_space_group_name_H-M 'C 1 2/c 1'
_atom_sites_solution_hydrogens geom
_atom_sites_solution_primary direct
_atom_sites_solution_secondary difmap
_audit_creation_method SHELXL-97
_audit_update_record
;
2015-06-11 deposited with the CCDC.
2015-06-16 downloaded from the CCDC.
;
_cell_angle_alpha 90.00
_cell_angle_beta 104.563(5)
_cell_angle_gamma 90.00
_cell_formula_units_Z 8
_cell_length_a 17.400(5)
_cell_length_b 17.775(5)
_cell_length_c 19.987(6)
_cell_measurement_reflns_used 7354
_cell_measurement_temperature 293(2)
_cell_measurement_theta_max 27.4740
_cell_measurement_theta_min 2.1075
_cell_volume 5983(3)
_computing_cell_refinement 'Bruker XSCANS'
_computing_data_collection 'Bruker XSCANS'
_computing_data_reduction 'Bruker SHELXTL'
_computing_molecular_graphics 'Bruker SHELXTL'
_computing_publication_material 'Bruker SHELXTL'
_computing_structure_refinement 'SHELXL-97 (Sheldrick, 1997)'
_computing_structure_solution 'SHELXS-97 (Sheldrick, 1990)'
_diffrn_ambient_temperature 293(2)
_diffrn_detector_area_resol_mean 14.6306
_diffrn_measured_fraction_theta_full 0.995
_diffrn_measured_fraction_theta_max 0.995
_diffrn_measurement_device_type 'Rigaku Saturn724 CCD'
_diffrn_measurement_method CCD_Profile_fitting
_diffrn_radiation_monochromator graphite
_diffrn_radiation_source 'fine-focus sealed tube'
_diffrn_radiation_type MoK\a
_diffrn_radiation_wavelength 0.71073
_diffrn_reflns_av_R_equivalents 0.0428
_diffrn_reflns_av_unetI/netI 0.0469
_diffrn_reflns_limit_h_max 22
_diffrn_reflns_limit_h_min -15
_diffrn_reflns_limit_k_max 23
_diffrn_reflns_limit_k_min -23
_diffrn_reflns_limit_l_max 25
_diffrn_reflns_limit_l_min -25
_diffrn_reflns_number 24758
_diffrn_reflns_theta_full 27.51
_diffrn_reflns_theta_max 27.51
_diffrn_reflns_theta_min 2.11
_exptl_absorpt_coefficient_mu 2.433
_exptl_absorpt_correction_T_max 1.0000
_exptl_absorpt_correction_T_min 0.8533
_exptl_absorpt_correction_type multi-scan
_exptl_absorpt_process_details 'Sphere(Rigaku CryatalClear)'
_exptl_crystal_colour yellow
_exptl_crystal_density_diffrn 1.737
_exptl_crystal_density_method 'not measured'
_exptl_crystal_description needle
_exptl_crystal_F_000 3088
_exptl_crystal_size_max 0.20
_exptl_crystal_size_mid 0.10
_exptl_crystal_size_min 0.10
_refine_diff_density_max 2.813
_refine_diff_density_min -2.045
_refine_diff_density_rms 0.166
_refine_ls_extinction_method none
_refine_ls_goodness_of_fit_ref 1.024
_refine_ls_hydrogen_treatment mixed
_refine_ls_matrix_type full
_refine_ls_number_parameters 424
_refine_ls_number_reflns 6842
_refine_ls_number_restraints 1
_refine_ls_restrained_S_all 1.024
_refine_ls_R_factor_all 0.0694
_refine_ls_R_factor_gt 0.0618
_refine_ls_shift/su_max 0.000
_refine_ls_shift/su_mean 0.000
_refine_ls_structure_factor_coef Fsqd
_refine_ls_weighting_details 'calc w=1/[\s^2^(Fo^2^)+(0.0357P)^2^+203.5092P] where P=(Fo^2^+2Fc^2^)/3'
_refine_ls_weighting_scheme calc
_refine_ls_wR_factor_gt 0.1597
_refine_ls_wR_factor_ref 0.1655
_reflns_number_gt 6154
_reflns_number_total 6842
_reflns_threshold_expression >2sigma(I)
_cod_data_source_file c5dt01791b2.cif
_cod_data_source_block a
_cod_depositor_comments
;
The following automatic conversions were performed:

'_exptl_absorpt_correction_type' value 'Multi-scan' changed to
'multi-scan' according to
/usr/data/users/saulius/crontab/automatic-downloads/rss-feeds/RSC/lib/dictionaries/cif_core.dic
dictionary named 'cif_core.dic' version 2.4.2 from 2011-04-26.

Automatic conversion script
Id: cif_fix_values 3271 2015-04-21 07:52:19Z andrius 

 Adding full bibliography for 7035462--7035464.cif.
;
_cod_original_sg_symbol_H-M C2/c
_cod_database_code 7035463

loop_
_symmetry_equiv_pos_as_xyz
'x, y, z'
'-x, y, -z+1/2'
'x+1/2, y+1/2, z'
'-x+1/2, y+1/2, -z+1/2'
'-x, -y, -z'
'x, -y, z-1/2'
'-x+1/2, -y+1/2, -z'
'x+1/2, -y+1/2, z-1/2'

loop_
_atom_site_label
_atom_site_type_symbol
_atom_site_fract_x
_atom_site_fract_y
_atom_site_fract_z
_atom_site_U_iso_or_equiv
_atom_site_adp_type
_atom_site_occupancy
_atom_site_symmetry_multiplicity
_atom_site_calc_flag
_atom_site_refinement_flags
Tb1 Tb 0.01070(2) 0.03698(2) 0.37891(2) 0.03357(13) Uani 1 1 d .
O1 O 0.1108(4) 0.0679(4) 0.3278(3) 0.0474(16) Uani 1 1 d .
N1 N -0.3287(5) 0.2943(4) 0.3078(4) 0.0479(19) Uani 1 1 d .
C1 C -0.3423(7) 0.3402(6) 0.2522(6) 0.061(3) Uani 1 1 d .
H1 H -0.3883 0.3692 0.2411 0.073 Uiso 1 1 calc R
O2 O -0.0788(4) 0.0490(4) 0.4427(4) 0.0531(19) Uani 1 1 d .
N2 N -0.3155(4) 0.2098(4) 0.4181(4) 0.0417(17) Uani 1 1 d .
C2 C -0.2898(8) 0.3448(6) 0.2122(6) 0.062(3) Uani 1 1 d .
H2 H -0.3003 0.3748 0.1728 0.075 Uiso 1 1 calc R
O3 O -0.0893(4) 0.0329(4) 0.2816(3) 0.0480(16) Uani 1 1 d .
C19 C -0.4282(6) 0.0359(7) 0.3467(6) 0.057(3) Uani 1 1 d D
H19 H -0.4607 0.0711 0.3188 0.069 Uiso 1 1 calc RD
C3 C -0.2210(8) 0.3041(6) 0.2315(6) 0.059(3) Uani 1 1 d .
H3 H -0.1834 0.3076 0.2058 0.071 Uiso 1 1 calc R
N4 N -0.3761(4) 0.0954(5) 0.2339(4) 0.0433(18) Uani 1 1 d .
O4 O 0.1139(4) -0.0108(4) 0.4652(3) 0.0457(16) Uani 1 1 d .
C4 C -0.2067(7) 0.2571(6) 0.2897(5) 0.052(2) Uani 1 1 d .
H4 H -0.1598 0.2297 0.3026 0.062 Uiso 1 1 calc R
C5 C -0.2618(6) 0.2519(5) 0.3274(5) 0.0405(19) Uani 1 1 d .
O5 O -0.0244(5) 0.1680(4) 0.3483(4) 0.0607(19) Uani 1 1 d .
N5 N 0.0275(6) 0.1961(5) 0.3989(5) 0.060(2) Uani 1 1 d .
N6 N 0.0161(4) -0.1227(4) 0.3631(4) 0.0420(18) Uani 1 1 d .
C6 C -0.2575(5) 0.2031(5) 0.3878(4) 0.0368(18) Uani 1 1 d .
O6 O 0.0697(5) 0.1506(5) 0.4419(4) 0.065(2) Uani 1 1 d .
C7 C -0.1944(5) 0.1521(5) 0.4107(4) 0.0356(18) Uani 1 1 d .
H7 H -0.1533 0.1505 0.3887 0.043 Uiso 1 1 calc R
O7 O 0.0383(8) 0.2641(5) 0.4061(7) 0.120(4) Uani 1 1 d .
O8 O 0.0506(5) -0.0795(5) 0.3297(4) 0.065(2) Uani 1 1 d .
C8 C -0.1930(5) 0.1051(5) 0.4646(4) 0.0323(16) Uani 1 1 d .
C9 C -0.2538(5) 0.1111(5) 0.5005(4) 0.0352(17) Uani 1 1 d .
O9 O -0.0298(5) -0.0956(5) 0.3929(4) 0.068(2) Uani 1 1 d .
C10 C -0.2601(5) 0.0677(6) 0.5581(5) 0.044(2) Uani 1 1 d .
H10 H -0.2216 0.0318 0.5759 0.053 Uiso 1 1 calc R
O10 O 0.0285(6) -0.1912(5) 0.3615(6) 0.096(3) Uani 1 1 d .
C11 C -0.3219(6) 0.0777(6) 0.5881(5) 0.051(2) Uani 1 1 d .
H11 H -0.3248 0.0486 0.6261 0.061 Uiso 1 1 calc R
C12 C -0.3812(6) 0.1317(6) 0.5620(5) 0.049(2) Uani 1 1 d .
H12 H -0.4228 0.1382 0.5829 0.059 Uiso 1 1 calc R
C13 C -0.3777(5) 0.1742(6) 0.5065(5) 0.047(2) Uani 1 1 d .
H13 H -0.4169 0.2100 0.4900 0.057 Uiso 1 1 calc R
C14 C -0.3153(5) 0.1649(5) 0.4734(4) 0.0364(18) Uani 1 1 d .
C15 C -0.1227(5) 0.0509(5) 0.4834(4) 0.0347(18) Uani 1 1 d .
C18 C -0.4518(8) 0.0011(8) 0.4008(7) 0.075(4) Uani 1 1 d .
H18 H -0.5003 0.0131 0.4097 0.090 Uiso 1 1 calc R
C17 C -0.4025(8) -0.0511(7) 0.4408(7) 0.073(4) Uani 1 1 d .
H17 H -0.4173 -0.0755 0.4768 0.087 Uiso 1 1 calc R
C16 C -0.3305(8) -0.0665(7) 0.4261(7) 0.072(4) Uani 1 1 d .
H16 H -0.2968 -0.1010 0.4540 0.086 Uiso 1 1 calc R
N3 N -0.3068(6) -0.0347(5) 0.3744(5) 0.057(2) Uani 1 1 d .
C20 C -0.3555(6) 0.0168(5) 0.3354(5) 0.043(2) Uani 1 1 d .
C21 C -0.3258(5) 0.0524(5) 0.2795(5) 0.0382(19) Uani 1 1 d .
C22 C -0.2466(5) 0.0412(5) 0.2765(4) 0.0367(18) Uani 1 1 d .
H22 H -0.2127 0.0126 0.3105 0.044 Uiso 1 1 calc R
C23 C -0.2190(5) 0.0720(5) 0.2244(4) 0.0341(17) Uani 1 1 d .
C24 C -0.2718(5) 0.1176(5) 0.1735(4) 0.0362(18) Uani 1 1 d .
C25 C -0.2526(6) 0.1552(6) 0.1167(5) 0.045(2) Uani 1 1 d .
H25 H -0.2029 0.1483 0.1083 0.054 Uiso 1 1 calc R
C26 C -0.3067(7) 0.2010(6) 0.0747(5) 0.055(3) Uani 1 1 d .
H26 H -0.2927 0.2257 0.0384 0.066 Uiso 1 1 calc R
C27 C -0.3831(6) 0.2119(7) 0.0847(6) 0.058(3) Uani 1 1 d .
H27 H -0.4189 0.2436 0.0555 0.070 Uiso 1 1 calc R
C28 C -0.4038(6) 0.1759(6) 0.1369(5) 0.052(2) Uani 1 1 d .
H28 H -0.4546 0.1825 0.1431 0.062 Uiso 1 1 calc R
C29 C -0.3497(5) 0.1283(5) 0.1823(5) 0.0389(19) Uani 1 1 d .
C30 C -0.1337(5) 0.0570(5) 0.2251(4) 0.0362(18) Uani 1 1 d .

loop_
_atom_site_aniso_label
_atom_site_aniso_U_11
_atom_site_aniso_U_22
_atom_site_aniso_U_33
_atom_site_aniso_U_23
_atom_site_aniso_U_13
_atom_site_aniso_U_12
Tb1 0.0282(2) 0.0445(2) 0.0299(2) 0.00603(17) 0.01090(15) 0.00708(17)
O1 0.036(3) 0.074(5) 0.034(3) -0.008(3) 0.014(3) -0.015(3)
N1 0.050(5) 0.042(4) 0.046(5) 0.005(4) 0.001(4) 0.006(4)
C1 0.068(7) 0.049(6) 0.057(7) 0.010(5) 0.000(6) 0.010(5)
O2 0.051(4) 0.069(5) 0.051(4) 0.025(3) 0.036(3) 0.030(3)
N2 0.034(4) 0.045(4) 0.044(4) -0.002(3) 0.006(3) 0.008(3)
C2 0.093(9) 0.045(6) 0.046(6) 0.006(5) 0.011(6) 0.001(6)
O3 0.029(3) 0.076(5) 0.033(3) 0.005(3) -0.004(3) 0.002(3)
C19 0.051(6) 0.069(7) 0.060(7) 0.005(5) 0.029(5) 0.002(5)
C3 0.081(8) 0.051(6) 0.049(6) 0.010(5) 0.026(6) 0.001(6)
N4 0.035(4) 0.050(5) 0.046(4) 0.006(4) 0.013(3) 0.003(3)
O4 0.038(3) 0.062(4) 0.037(3) 0.019(3) 0.009(3) 0.014(3)
C4 0.066(7) 0.042(5) 0.048(6) 0.005(4) 0.015(5) 0.007(5)
C5 0.046(5) 0.033(4) 0.040(5) -0.001(4) 0.006(4) 0.002(4)
O5 0.058(5) 0.054(4) 0.070(5) 0.014(4) 0.017(4) 0.012(4)
N5 0.073(7) 0.046(5) 0.065(6) 0.000(4) 0.026(5) 0.010(5)
N6 0.030(4) 0.033(4) 0.057(5) -0.005(3) -0.001(3) 0.003(3)
C6 0.040(4) 0.033(4) 0.035(4) 0.000(3) 0.005(4) 0.001(4)
O6 0.076(5) 0.061(5) 0.057(5) -0.009(4) 0.015(4) 0.008(4)
C7 0.031(4) 0.040(4) 0.035(4) -0.001(4) 0.008(3) 0.001(3)
O7 0.171(12) 0.049(5) 0.125(10) -0.008(6) 0.009(9) 0.009(7)
O8 0.082(6) 0.061(5) 0.062(5) -0.008(4) 0.033(4) 0.007(4)
C8 0.027(4) 0.039(4) 0.030(4) -0.001(3) 0.004(3) 0.004(3)
C9 0.028(4) 0.044(5) 0.034(4) -0.003(4) 0.007(3) 0.002(3)
O9 0.048(4) 0.075(6) 0.078(6) 0.021(5) 0.012(4) 0.006(4)
C10 0.035(5) 0.058(6) 0.041(5) 0.005(4) 0.014(4) 0.009(4)
O10 0.079(6) 0.050(5) 0.159(10) 0.003(6) 0.033(7) 0.002(5)
C11 0.048(6) 0.062(6) 0.049(6) 0.001(5) 0.023(5) 0.002(5)
C12 0.038(5) 0.063(6) 0.052(6) -0.004(5) 0.023(4) -0.001(4)
C13 0.035(5) 0.060(6) 0.048(5) -0.008(5) 0.012(4) 0.006(4)
C14 0.033(4) 0.044(5) 0.033(4) -0.004(4) 0.010(3) 0.000(4)
C15 0.036(4) 0.042(5) 0.029(4) 0.004(3) 0.013(3) 0.004(4)
C18 0.077(8) 0.090(9) 0.073(8) 0.006(7) 0.047(7) -0.007(8)
C17 0.088(9) 0.071(8) 0.073(8) 0.009(7) 0.046(8) -0.016(7)
C16 0.082(9) 0.066(7) 0.079(9) 0.024(7) 0.041(7) 0.006(7)
N3 0.066(6) 0.058(5) 0.053(5) 0.014(4) 0.026(5) 0.006(5)
C20 0.045(5) 0.045(5) 0.042(5) -0.002(4) 0.014(4) -0.004(4)
C21 0.035(4) 0.041(5) 0.040(5) 0.003(4) 0.011(4) 0.000(4)
C22 0.033(4) 0.040(4) 0.035(4) 0.003(4) 0.007(3) 0.005(4)
C23 0.032(4) 0.038(4) 0.033(4) -0.006(3) 0.010(3) 0.001(3)
C24 0.033(4) 0.040(4) 0.034(4) -0.005(4) 0.006(3) 0.000(4)
C25 0.043(5) 0.056(6) 0.039(5) 0.011(4) 0.014(4) 0.005(4)
C26 0.064(7) 0.064(7) 0.038(5) 0.013(5) 0.014(5) 0.007(5)
C27 0.048(6) 0.066(7) 0.055(6) 0.016(5) 0.003(5) 0.018(5)
C28 0.041(5) 0.058(6) 0.055(6) 0.007(5) 0.008(4) 0.005(5)
C29 0.036(4) 0.042(5) 0.040(5) -0.002(4) 0.013(4) -0.001(4)
C30 0.032(4) 0.040(4) 0.038(4) -0.003(4) 0.012(4) 0.001(3)

loop_
_atom_type_symbol
_atom_type_description
_atom_type_scat_dispersion_real
_atom_type_scat_dispersion_imag
_atom_type_scat_source
C C 0.0033 0.0016 'International Tables Vol C Tables 4.2.6.8 and 6.1.1.4'
H H 0.0000 0.0000 'International Tables Vol C Tables 4.2.6.8 and 6.1.1.4'
N N 0.0061 0.0033 'International Tables Vol C Tables 4.2.6.8 and 6.1.1.4'
O O 0.0106 0.0060 'International Tables Vol C Tables 4.2.6.8 and 6.1.1.4'
Tb Tb -0.1723 4.1537 'International Tables Vol C Tables 4.2.6.8 and 6.1.1.4'

loop_
_geom_angle_atom_site_label_1
_geom_angle_atom_site_label_2
_geom_angle_atom_site_label_3
_geom_angle
_geom_angle_site_symmetry_1
O2 Tb1 O3 89.9(3) .
O2 Tb1 O1 159.5(3) .
O3 Tb1 O1 97.5(2) .
O2 Tb1 O4 97.5(2) .
O3 Tb1 O4 156.0(3) .
O1 Tb1 O4 83.5(2) .
O2 Tb1 O5 83.5(2) .
O3 Tb1 O5 74.1(3) .
O1 Tb1 O5 80.2(3) .
O4 Tb1 O5 129.3(3) .
O2 Tb1 O6 83.8(3) .
O3 Tb1 O6 126.7(3) .
O1 Tb1 O6 76.5(3) .
O4 Tb1 O6 77.0(3) .
O5 Tb1 O6 52.6(3) .
O2 Tb1 O8 127.4(3) .
O3 Tb1 O8 82.1(3) .
O1 Tb1 O8 72.7(3) .
O4 Tb1 O8 75.3(3) .
O5 Tb1 O8 141.0(3) .
O6 Tb1 O8 140.3(3) .
O2 Tb1 O9 76.8(3) .
O3 Tb1 O9 83.6(3) .
O1 Tb1 O9 122.9(3) .
O4 Tb1 O9 76.0(3) .
O5 Tb1 O9 150.2(3) .
O6 Tb1 O9 144.1(3) .
O8 Tb1 O9 50.7(3) .
O2 Tb1 N6 101.7(3) .
O3 Tb1 N6 85.0(2) .
O1 Tb1 N6 98.0(3) .
O4 Tb1 N6 71.2(2) .
O5 Tb1 N6 158.5(3) .
O6 Tb1 N6 148.1(2) .
O8 Tb1 N6 26.1(2) .
O9 Tb1 N6 24.9(2) .
O2 Tb1 N5 83.6(3) .
O3 Tb1 N5 100.4(3) .
O1 Tb1 N5 76.3(3) .
O4 Tb1 N5 103.0(3) .
O5 Tb1 N5 26.3(3) .
O6 Tb1 N5 26.3(3) .
O8 Tb1 N5 148.9(3) .
O9 Tb1 N5 160.0(3) .
N6 Tb1 N5 172.5(3) .
C30 O1 Tb1 141.9(6) 2
C5 N1 C1 122.2(9) .
N1 C1 C2 121.0(11) .
C15 O2 Tb1 173.0(6) .
C6 N2 C14 118.5(7) .
C1 C2 C3 118.2(10) .
C30 O3 Tb1 156.6(6) .
C20 C19 C18 118.6(11) .
C2 C3 C4 120.6(11) .
C21 N4 C29 118.4(8) .
C15 O4 Tb1 138.3(6) 5_556
C5 C4 C3 119.8(10) .
N1 C5 C4 118.2(9) .
N1 C5 C6 115.2(8) .
C4 C5 C6 126.6(9) .
N5 O5 Tb1 95.3(6) .
O7 N5 O6 120.2(12) .
O7 N5 O5 122.4(11) .
O6 N5 O5 117.4(9) .
O7 N5 Tb1 176.5(10) .
O6 N5 Tb1 59.1(5) .
O5 N5 Tb1 58.4(5) .
O9 N6 O10 123.0(10) .
O9 N6 O8 118.5(8) .
O10 N6 O8 118.4(9) .
O9 N6 Tb1 60.4(5) .
O10 N6 Tb1 171.7(7) .
O8 N6 Tb1 59.2(4) .
N2 C6 C7 122.6(8) .
N2 C6 C5 116.1(8) .
C7 C6 C5 121.3(8) .
N5 O6 Tb1 94.6(6) .
C8 C7 C6 120.7(8) .
N6 O8 Tb1 94.7(5) .
C7 C8 C9 119.1(8) .
C7 C8 C15 115.9(7) .
C9 C8 C15 125.0(7) .
C10 C9 C8 126.2(8) .
C10 C9 C14 117.8(8) .
C8 C9 C14 116.0(8) .
N6 O9 Tb1 94.7(6) .
C11 C10 C9 121.2(9) .
C10 C11 C12 120.5(10) .
C13 C12 C11 120.2(9) .
C12 C13 C14 120.9(9) .
N2 C14 C13 117.7(8) .
N2 C14 C9 123.0(8) .
C13 C14 C9 119.2(8) .
O4 C15 O2 124.1(8) 5_556
O4 C15 C8 119.8(7) 5_556
O2 C15 C8 116.1(7) .
C17 C18 C19 119.2(12) .
C18 C17 C16 118.4(11) .
N3 C16 C17 123.6(12) .
C16 N3 C20 117.7(10) .
N3 C20 C19 122.5(9) .
N3 C20 C21 115.8(8) .
C19 C20 C21 121.7(9) .
N4 C21 C22 122.2(8) .
N4 C21 C20 117.7(8) .
C22 C21 C20 120.0(8) .
C23 C22 C21 120.7(8) .
C22 C23 C24 118.7(8) .
C22 C23 C30 117.2(8) .
C24 C23 C30 124.1(8) .
C29 C24 C23 116.6(8) .
C29 C24 C25 117.2(8) .
C23 C24 C25 126.2(8) .
C26 C25 C24 120.4(9) .
C25 C26 C27 121.7(10) .
C28 C27 C26 119.4(9) .
C27 C28 C29 121.1(9) .
N4 C29 C28 116.6(8) .
N4 C29 C24 123.3(8) .
C28 C29 C24 120.1(8) .
O1 C30 O3 123.9(8) 2
O1 C30 C23 119.6(8) 2
O3 C30 C23 116.5(7) .

loop_
_geom_bond_atom_site_label_1
_geom_bond_atom_site_label_2
_geom_bond_distance
_geom_bond_site_symmetry_2
Tb1 O2 2.257(6) .
Tb1 O3 2.262(6) .
Tb1 O1 2.297(6) .
Tb1 O4 2.315(6) .
Tb1 O5 2.446(7) .
Tb1 O6 2.464(8) .
Tb1 O8 2.466(8) .
Tb1 O9 2.496(8) .
Tb1 N6 2.861(7) .
Tb1 N5 2.861(10) .
O1 C30 1.236(10) 2
N1 C5 1.359(12) .
N1 C1 1.352(13) .
C1 C2 1.359(17) .
O2 C15 1.249(10) .
N2 C6 1.306(11) .
N2 C14 1.363(11) .
C2 C3 1.369(16) .
O3 C30 1.270(10) .
C19 C20 1.383(14) .
C19 C18 1.394(15) .
C3 C4 1.402(14) .
N4 C21 1.333(11) .
N4 C29 1.361(11) .
O4 C15 1.228(10) 5_556
C4 C5 1.363(14) .
C5 C6 1.473(12) .
O5 N5 1.275(12) .
N5 O7 1.226(13) .
N5 O6 1.270(12) .
N6 O9 1.210(11) .
N6 O10 1.238(11) .
N6 O8 1.263(11) .
C6 C7 1.409(12) .
C7 C8 1.358(11) .
C8 C9 1.423(11) .
C8 C15 1.527(11) .
C9 C10 1.412(12) .
C9 C14 1.436(12) .
C10 C11 1.368(12) .
C11 C12 1.411(14) .
C12 C13 1.355(14) .
C13 C14 1.417(12) .
C15 O4 1.228(10) 5_556
C18 C17 1.375(19) .
C17 C16 1.384(17) .
C16 N3 1.333(13) .
N3 C20 1.353(13) .
C20 C21 1.485(12) .
C21 C22 1.409(12) .
C22 C23 1.367(12) .
C23 C24 1.437(12) .
C23 C30 1.504(11) .
C24 C29 1.424(12) .
C24 C25 1.428(12) .
C25 C26 1.362(13) .
C26 C27 1.406(15) .
C27 C28 1.348(15) .
C28 C29 1.413(13) .
C30 O1 1.236(10) 2
